data_4327826
loop_
_publ_author_name
'Tracey M. McLean'
'Janice L. Moody'
'Mark R. Waterland'
'Shane G. Telfer'

_publ_section_title
;
 Luminescent Rhenium(I)-Dipyrrinato Complexes
;
_journal_name_full 'Inorganic Chemistry'
_journal_page_first 446
_journal_page_last 455
_journal_paper_doi 10.1021/ic201877t
_journal_volume 51
_journal_year 2012
_chemical_formula_sum 'C48 H35 N3 O3 P Re'
_chemical_formula_weight 918.96
_chemical_name_systematic
;
 ?
;
_space_group_IT_number 2
_symmetry_cell_setting triclinic
_symmetry_space_group_name_Hall '-P 1'
_symmetry_space_group_name_H-M 'P -1'
_atom_sites_solution_hydrogens geom
_atom_sites_solution_primary direct
_atom_sites_solution_secondary difmap
_audit_creation_method SHELXL-97
_cell_angle_alpha 80.409(6)
_cell_angle_beta 85.950(6)
_cell_angle_gamma 76.312(5)
_cell_formula_units_Z 2
_cell_length_a 9.2055(2)
_cell_length_b 13.6362(3)
_cell_length_c 16.0589(11)
_cell_measurement_reflns_used 9475
_cell_measurement_temperature 123(2)
_cell_measurement_theta_max 71.5
_cell_measurement_theta_min 6.5
_cell_volume 1930.19(15)
_computing_cell_refinement 'FSProcess in Process-Auto (Rigaku, 1998)'
_computing_data_collection 'CrystalClear (Rigaku, 2005)'
_computing_data_reduction 'FSProcess in Process-Auto (Rigaku, 1998)'
_computing_structure_refinement 'SHELXL-97 (Sheldrick, 1997)'
_computing_structure_solution 'SHELXS97 (Sheldrick, 2008)'
_diffrn_ambient_temperature 123(2)
_diffrn_detector_area_resol_mean 10
_diffrn_measured_fraction_theta_full 0.953
_diffrn_measured_fraction_theta_max 0.953
_diffrn_measurement_device_type 'Rigaku Spider'
_diffrn_measurement_method \w-scans
_diffrn_radiation_monochromator 'Rigaku VariMax-HF Confocal Optical System'
_diffrn_radiation_source 'Rigaku MM007 rotating anode'
_diffrn_radiation_type CuK\a
_diffrn_radiation_wavelength 1.54178
_diffrn_reflns_av_R_equivalents 0.0479
_diffrn_reflns_av_sigmaI/netI 0.0425
_diffrn_reflns_limit_h_max 11
_diffrn_reflns_limit_h_min -9
_diffrn_reflns_limit_k_max 16
_diffrn_reflns_limit_k_min -16
_diffrn_reflns_limit_l_max 18
_diffrn_reflns_limit_l_min -19
_diffrn_reflns_number 27584
_diffrn_reflns_theta_full 72.10
_diffrn_reflns_theta_max 72.10
_diffrn_reflns_theta_min 6.60
_exptl_absorpt_coefficient_mu 6.927
_exptl_absorpt_correction_T_max 1.0
_exptl_absorpt_correction_T_min 0.67
_exptl_absorpt_correction_type multi-scan
_exptl_absorpt_process_details '(ABSCOR; Higashi, 1995)'
_exptl_crystal_colour orange
_exptl_crystal_density_diffrn 1.581
_exptl_crystal_description plate
_exptl_crystal_F_000 916
_exptl_crystal_size_max 0.18
_exptl_crystal_size_mid 0.18
_exptl_crystal_size_min 0.03
_refine_diff_density_max 4.025
_refine_diff_density_min -3.774
_refine_diff_density_rms 0.264
_refine_ls_extinction_method none
_refine_ls_goodness_of_fit_ref 1.256
_refine_ls_hydrogen_treatment constr
_refine_ls_matrix_type full
_refine_ls_number_parameters 505
_refine_ls_number_reflns 7247
_refine_ls_number_restraints 18
_refine_ls_restrained_S_all 1.258
_refine_ls_R_factor_all 0.0507
_refine_ls_R_factor_gt 0.0404
_refine_ls_shift/su_max 0.000
_refine_ls_shift/su_mean 0.000
_refine_ls_structure_factor_coef Fsqd
_refine_ls_weighting_details 'calc w=1/[\s^2^(Fo^2^)+(0.0225P)^2^+24.2795P] where P=(Fo^2^+2Fc^2^)/3'
_refine_ls_weighting_scheme calc
_refine_ls_wR_factor_gt 0.0929
_refine_ls_wR_factor_ref 0.1404
_reflns_number_gt 6750
_reflns_number_total 7247
_reflns_threshold_expression >2sigma(I)
_cod_data_source_file ic201877t_si_002_06.cif
_cod_data_source_block 2E
_cod_database_code 4327826

loop_
_symmetry_equiv_pos_as_xyz
'x, y, z'
'-x, -y, -z'

loop_
_atom_site_label
_atom_site_type_symbol
_atom_site_fract_x
_atom_site_fract_y
_atom_site_fract_z
_atom_site_U_iso_or_equiv
_atom_site_adp_type
_atom_site_occupancy
_atom_site_symmetry_multiplicity
_atom_site_calc_flag
_atom_site_refinement_flags
Re1 Re 0.48472(4) 0.10113(2) 0.337849(19) 0.01813(11) Uani 1 1 d .
P1 P 0.2467(2) 0.20141(13) 0.26844(11) 0.0196(4) Uani 1 1 d .
O30 O 0.2970(7) -0.0538(4) 0.4122(4) 0.0337(13) Uani 1 1 d .
O31 O 0.4040(7) 0.2131(5) 0.4916(4) 0.0363(14) Uani 1 1 d .
O32 O 0.7638(7) -0.0392(5) 0.4263(4) 0.0461(17) Uani 1 1 d .
N1 N 0.5489(7) 0.0329(4) 0.2256(4) 0.0219(13) Uani 1 1 d .
N2 N 0.6162(6) 0.2083(4) 0.2791(3) 0.0174(12) Uani 1 1 d .
N3 N 0.8521(7) 0.3014(5) -0.2035(4) 0.0243(14) Uani 1 1 d .
C1 C 0.5437(8) -0.0604(5) 0.2146(5) 0.0218(15) Uani 1 1 d U
H1 H 0.5155 -0.1092 0.2582 0.026 Uiso 1 1 calc R
C2 C 0.5837(9) -0.0799(6) 0.1322(5) 0.0276(17) Uani 1 1 d .
H2 H 0.5853 -0.1411 0.1108 0.033 Uiso 1 1 calc R
C3 C 0.6206(9) 0.0075(6) 0.0879(5) 0.0238(16) Uani 1 1 d .
H3 H 0.6527 0.0180 0.0302 0.029 Uiso 1 1 calc R
C4 C 0.6009(9) 0.0790(5) 0.1462(5) 0.0243(16) Uani 1 1 d .
C5 C 0.6477(8) 0.1704(5) 0.1323(4) 0.0196(15) Uani 1 1 d .
C6 C 0.6591(7) 0.2293(5) 0.1944(4) 0.0124(12) Uani 1 1 d U
C7 C 0.7274(9) 0.3158(6) 0.1821(5) 0.0242(16) Uani 1 1 d .
H7 H 0.7675 0.3461 0.1307 0.029 Uiso 1 1 calc R
C8 C 0.7224(10) 0.3457(6) 0.2612(5) 0.0300(18) Uani 1 1 d .
H8 H 0.7578 0.4012 0.2743 0.036 Uiso 1 1 calc R
C9 C 0.6553(9) 0.2783(6) 0.3179(5) 0.0248(16) Uani 1 1 d .
H9 H 0.6392 0.2815 0.3766 0.030 Uiso 1 1 calc R
C10 C 0.6995(8) 0.2058(5) 0.0448(4) 0.0193(14) Uani 1 1 d .
C11 C 0.5998(9) 0.2462(5) -0.0202(4) 0.0208(15) Uani 1 1 d .
H11 H 0.4958 0.2513 -0.0086 0.025 Uiso 1 1 calc R
C12 C 0.6489(9) 0.2792(5) -0.1016(5) 0.0228(16) Uani 1 1 d .
H12 H 0.5779 0.3072 -0.1445 0.027 Uiso 1 1 calc R
C13 C 0.8001(8) 0.2718(5) -0.1213(4) 0.0192(14) Uani 1 1 d .
C14 C 0.9014(8) 0.2302(5) -0.0557(4) 0.0187(14) Uani 1 1 d .
H14 H 1.0056 0.2241 -0.0673 0.022 Uiso 1 1 calc R
C15 C 0.8517(8) 0.1985(5) 0.0248(4) 0.0201(15) Uani 1 1 d .
H15 H 0.9223 0.1710 0.0678 0.024 Uiso 1 1 calc R
C16 C 0.7535(8) 0.3290(6) -0.2737(4) 0.0197(15) Uani 1 1 d .
C17 C 0.7110(9) 0.2552(6) -0.3095(5) 0.0266(17) Uani 1 1 d .
H17 H 0.7455 0.1849 -0.2876 0.032 Uiso 1 1 calc R
C18 C 0.6170(9) 0.2848(6) -0.3779(5) 0.0295(18) Uani 1 1 d .
H18 H 0.5844 0.2346 -0.4015 0.035 Uiso 1 1 calc R
C19 C 0.5707(9) 0.3868(6) -0.4118(5) 0.0291(18) Uani 1 1 d .
H19 H 0.5107 0.4062 -0.4602 0.035 Uiso 1 1 calc R
C20 C 0.6121(10) 0.4607(6) -0.3750(5) 0.0332(19) Uani 1 1 d .
H20 H 0.5779 0.5310 -0.3970 0.040 Uiso 1 1 calc R
C21 C 0.7034(9) 0.4318(6) -0.3061(5) 0.0288(17) Uani 1 1 d .
H21 H 0.7319 0.4823 -0.2808 0.035 Uiso 1 1 calc R
C22 C 1.0886(9) 0.2801(6) -0.2856(5) 0.0259(16) Uani 1 1 d .
H22 H 1.0542 0.2373 -0.3169 0.031 Uiso 1 1 calc R
C23 C 1.2266(10) 0.3008(7) -0.3036(5) 0.0322(18) Uani 1 1 d .
H23 H 1.2868 0.2738 -0.3486 0.039 Uiso 1 1 calc R
C24 C 1.2799(9) 0.3614(7) -0.2564(5) 0.0324(18) Uani 1 1 d .
H24 H 1.3771 0.3740 -0.2681 0.039 Uiso 1 1 calc R
C25 C 1.1914(10) 0.4024(6) -0.1932(5) 0.0322(19) Uani 1 1 d .
H25 H 1.2276 0.4435 -0.1610 0.039 Uiso 1 1 calc R
C26 C 1.0471(9) 0.3847(6) -0.1751(5) 0.0261(16) Uani 1 1 d .
H26 H 0.9842 0.4149 -0.1323 0.031 Uiso 1 1 calc R
C27 C 0.9994(8) 0.3218(5) -0.2216(4) 0.0197(14) Uani 1 1 d .
C30 C 0.3675(9) 0.0034(5) 0.3854(5) 0.0242(16) Uani 1 1 d .
C31 C 0.4350(7) 0.1702(5) 0.4344(4) 0.0153(13) Uani 1 1 d U
C32 C 0.6625(9) 0.0134(6) 0.3942(5) 0.0302(18) Uani 1 1 d .
C40 C 0.2494(9) 0.3023(5) 0.1784(4) 0.0218(15) Uani 1 1 d .
C41 C 0.1571(10) 0.3173(6) 0.1094(5) 0.0292(18) Uani 1 1 d .
H41 H 0.0905 0.2738 0.1085 0.035 Uiso 1 1 calc R
C42 C 0.1625(11) 0.3951(7) 0.0427(5) 0.038(2) Uani 1 1 d .
H42 H 0.1003 0.4041 -0.0040 0.046 Uiso 1 1 calc R
C43 C 0.2577(11) 0.4600(6) 0.0431(5) 0.037(2) Uani 1 1 d .
H43 H 0.2605 0.5132 -0.0030 0.045 Uiso 1 1 calc R
C44 C 0.3486(10) 0.4467(6) 0.1112(5) 0.0319(18) Uani 1 1 d .
H44 H 0.4133 0.4915 0.1122 0.038 Uiso 1 1 calc R
C45 C 0.3451(9) 0.3681(5) 0.1776(5) 0.0248(16) Uani 1 1 d .
H45 H 0.4090 0.3587 0.2236 0.030 Uiso 1 1 calc R
C46 C 0.2146(9) 0.0640(6) 0.1648(5) 0.0262(17) Uani 1 1 d .
H46 H 0.3055 0.0774 0.1391 0.031 Uiso 1 1 calc R
C47 C 0.1544(8) -0.0066(6) 0.1361(5) 0.0226(15) Uani 1 1 d .
H47 H 0.2019 -0.0408 0.0911 0.027 Uiso 1 1 calc R
C48 C 0.0196(9) -0.0274(6) 0.1752(5) 0.0251(16) Uani 1 1 d .
H48 H -0.0231 -0.0772 0.1573 0.030 Uiso 1 1 calc R
C49 C -0.0493(10) 0.0248(6) 0.2390(5) 0.0313(19) Uani 1 1 d .
H49 H -0.1403 0.0117 0.2648 0.038 Uiso 1 1 calc R
C50 C 0.0140(8) 0.0963(6) 0.2657(5) 0.0224(15) Uani 1 1 d .
H50 H -0.0351 0.1323 0.3094 0.027 Uiso 1 1 calc R
C51 C 0.1484(8) 0.1168(5) 0.2298(4) 0.0180(14) Uani 1 1 d .
C52 C 0.1167(8) 0.2662(6) 0.3442(5) 0.0219(15) Uani 1 1 d .
C53 C 0.0757(9) 0.2095(6) 0.4209(5) 0.0291(18) Uani 1 1 d .
H53 H 0.1106 0.1374 0.4305 0.035 Uiso 1 1 calc R
C54 C -0.0143(10) 0.2574(7) 0.4818(5) 0.036(2) Uani 1 1 d .
H54 H -0.0445 0.2185 0.5319 0.043 Uiso 1 1 calc R
C55 C -0.0602(11) 0.3638(8) 0.4685(6) 0.042(2) Uani 1 1 d .
H55 H -0.1185 0.3973 0.5111 0.051 Uiso 1 1 calc R
C56 C -0.0223(10) 0.4210(7) 0.3947(6) 0.037(2) Uani 1 1 d .
H56 H -0.0553 0.4934 0.3864 0.044 Uiso 1 1 calc R
C57 C 0.0650(9) 0.3724(6) 0.3320(5) 0.0285(17) Uani 1 1 d .
H57 H 0.0893 0.4119 0.2807 0.034 Uiso 1 1 calc R

loop_
_atom_site_aniso_label
_atom_site_aniso_U_11
_atom_site_aniso_U_22
_atom_site_aniso_U_33
_atom_site_aniso_U_23
_atom_site_aniso_U_13
_atom_site_aniso_U_12
Re1 0.02050(19) 0.01943(17) 0.01360(17) -0.00015(11) -0.00393(12) -0.00358(12)
P1 0.0238(10) 0.0174(8) 0.0173(8) -0.0013(7) -0.0057(7) -0.0033(7)
O30 0.042(4) 0.026(3) 0.031(3) 0.004(2) 0.007(3) -0.012(3)
O31 0.035(3) 0.048(4) 0.028(3) -0.015(3) -0.008(3) -0.006(3)
O32 0.037(4) 0.057(4) 0.030(3) 0.008(3) -0.014(3) 0.010(3)
N1 0.028(3) 0.021(3) 0.017(3) 0.001(2) -0.011(3) -0.005(3)
N2 0.016(3) 0.022(3) 0.012(3) -0.004(2) 0.004(2) -0.001(2)
N3 0.020(3) 0.035(4) 0.019(3) -0.001(3) -0.004(3) -0.011(3)
C1 0.021(2) 0.022(2) 0.021(2) -0.0021(17) 0.0034(17) -0.0062(17)
C2 0.036(5) 0.024(4) 0.027(4) -0.009(3) 0.004(3) -0.012(3)
C3 0.025(4) 0.033(4) 0.014(3) -0.010(3) 0.007(3) -0.007(3)
C4 0.030(4) 0.021(4) 0.022(4) -0.004(3) -0.013(3) -0.002(3)
C5 0.015(3) 0.023(3) 0.020(4) -0.001(3) -0.006(3) -0.003(3)
C6 0.0106(15) 0.0137(15) 0.0124(15) -0.0012(10) 0.0018(9) -0.0029(10)
C7 0.023(4) 0.022(4) 0.029(4) 0.001(3) -0.004(3) -0.010(3)
C8 0.039(5) 0.022(4) 0.033(4) -0.004(3) -0.013(4) -0.012(3)
C9 0.027(4) 0.028(4) 0.021(4) -0.004(3) -0.006(3) -0.009(3)
C10 0.025(4) 0.018(3) 0.016(3) -0.001(3) -0.001(3) -0.008(3)
C11 0.022(4) 0.022(3) 0.019(3) -0.001(3) -0.002(3) -0.007(3)
C12 0.024(4) 0.022(4) 0.021(4) 0.001(3) -0.007(3) -0.005(3)
C13 0.022(4) 0.020(3) 0.017(3) -0.002(3) -0.001(3) -0.009(3)
C14 0.013(3) 0.026(4) 0.019(3) -0.002(3) 0.002(3) -0.010(3)
C15 0.018(4) 0.025(4) 0.018(3) 0.001(3) -0.003(3) -0.008(3)
C16 0.021(4) 0.030(4) 0.009(3) 0.002(3) 0.004(3) -0.012(3)
C17 0.027(4) 0.024(4) 0.028(4) -0.002(3) -0.007(3) -0.003(3)
C18 0.033(5) 0.035(4) 0.022(4) -0.009(3) -0.007(3) -0.008(4)
C19 0.026(4) 0.038(4) 0.021(4) 0.000(3) -0.008(3) -0.005(3)
C20 0.043(5) 0.025(4) 0.028(4) 0.006(3) -0.010(4) -0.006(4)
C21 0.034(5) 0.028(4) 0.028(4) -0.007(3) -0.005(3) -0.010(3)
C22 0.027(4) 0.029(4) 0.022(4) -0.002(3) 0.000(3) -0.010(3)
C23 0.030(5) 0.039(5) 0.023(4) 0.001(3) 0.004(3) -0.006(4)
C24 0.021(4) 0.043(5) 0.031(4) 0.000(4) -0.001(3) -0.008(4)
C25 0.035(5) 0.037(4) 0.029(4) -0.001(3) -0.009(4) -0.018(4)
C26 0.031(4) 0.031(4) 0.019(4) 0.001(3) 0.000(3) -0.014(3)
C27 0.015(4) 0.025(4) 0.017(3) 0.001(3) 0.001(3) -0.005(3)
C30 0.032(4) 0.018(3) 0.018(4) -0.003(3) -0.003(3) 0.003(3)
C31 0.011(2) 0.020(2) 0.013(2) -0.0010(16) 0.0065(16) -0.0045(16)
C32 0.029(4) 0.030(4) 0.032(4) 0.004(3) -0.011(4) -0.010(4)
C40 0.028(4) 0.021(3) 0.014(3) 0.000(3) -0.002(3) -0.003(3)
C41 0.033(5) 0.029(4) 0.026(4) 0.000(3) -0.011(3) -0.007(3)
C42 0.055(6) 0.033(4) 0.022(4) 0.000(3) -0.016(4) -0.001(4)
C43 0.051(6) 0.026(4) 0.025(4) 0.006(3) 0.001(4) 0.001(4)
C44 0.032(5) 0.026(4) 0.035(5) -0.003(3) 0.003(4) -0.003(3)
C45 0.025(4) 0.021(4) 0.028(4) -0.003(3) -0.004(3) -0.003(3)
C46 0.031(4) 0.024(4) 0.024(4) -0.004(3) -0.011(3) -0.001(3)
C47 0.022(4) 0.026(4) 0.019(3) -0.003(3) 0.003(3) -0.006(3)
C48 0.024(4) 0.020(3) 0.031(4) -0.003(3) -0.009(3) -0.003(3)
C49 0.035(5) 0.022(4) 0.036(5) -0.002(3) -0.016(4) -0.002(3)
C50 0.016(4) 0.028(4) 0.019(3) -0.004(3) 0.006(3) 0.000(3)
C51 0.014(3) 0.024(3) 0.016(3) 0.001(3) 0.000(3) -0.007(3)
C52 0.015(3) 0.025(4) 0.025(4) -0.010(3) -0.008(3) 0.002(3)
C53 0.034(5) 0.027(4) 0.024(4) -0.003(3) -0.010(3) 0.001(3)
C54 0.036(5) 0.053(5) 0.015(4) -0.004(4) 0.003(3) -0.007(4)
C55 0.039(5) 0.051(6) 0.037(5) -0.027(4) -0.003(4) 0.005(4)
C56 0.033(5) 0.033(4) 0.044(5) -0.017(4) -0.002(4) 0.000(4)
C57 0.028(4) 0.025(4) 0.033(4) -0.008(3) -0.006(3) -0.003(3)

loop_
_atom_type_symbol
_atom_type_description
_atom_type_scat_dispersion_real
_atom_type_scat_dispersion_imag
_atom_type_scat_source
C C 0.0181 0.0091 'International Tables Vol C Tables 4.2.6.8 and 6.1.1.4'
N N 0.0311 0.0180 'International Tables Vol C Tables 4.2.6.8 and 6.1.1.4'
O O 0.0492 0.0322 'International Tables Vol C Tables 4.2.6.8 and 6.1.1.4'
P P 0.2955 0.4335 'International Tables Vol C Tables 4.2.6.8 and 6.1.1.4'
Re Re -5.2083 5.8923 'International Tables Vol C Tables 4.2.6.8 and 6.1.1.4'
H H 0.0000 0.0000 'International Tables Vol C Tables 4.2.6.8 and 6.1.1.4'

loop_
_geom_angle_atom_site_label_1
_geom_angle_atom_site_label_2
_geom_angle_atom_site_label_3
_geom_angle
C31 Re1 C30 90.6(3)
C31 Re1 C32 89.9(3)
C30 Re1 C32 90.4(3)
C31 Re1 N1 175.6(3)
C30 Re1 N1 93.8(3)
C32 Re1 N1 90.4(3)
C31 Re1 N2 91.9(2)
C30 Re1 N2 177.4(3)
C32 Re1 N2 90.3(3)
N1 Re1 N2 83.7(2)
C31 Re1 P1 91.2(2)
C30 Re1 P1 85.0(2)
C32 Re1 P1 175.3(2)
N1 Re1 P1 88.83(16)
N2 Re1 P1 94.24(15)
C40 P1 C52 103.3(3)
C40 P1 C51 103.6(3)
C52 P1 C51 105.7(3)
C40 P1 Re1 121.1(3)
C52 P1 Re1 111.0(2)
C51 P1 Re1 110.9(2)
C1 N1 C4 105.2(6)
C1 N1 Re1 127.1(5)
C4 N1 Re1 127.7(5)
C9 N2 C6 106.2(6)
C9 N2 Re1 124.8(5)
C6 N2 Re1 128.5(4)
C13 N3 C16 121.4(6)
C13 N3 C27 122.4(6)
C16 N3 C27 115.5(6)
N1 C1 C2 113.4(7)
N1 C1 H1 123.3
C2 C1 H1 123.3
C3 C2 C1 106.5(7)
C3 C2 H2 126.7
C1 C2 H2 126.7
C2 C3 C4 106.5(7)
C2 C3 H3 126.8
C4 C3 H3 126.8
C5 C4 N1 125.2(6)
C5 C4 C3 125.6(7)
N1 C4 C3 108.4(6)
C4 C5 C6 125.7(7)
C4 C5 C10 117.3(6)
C6 C5 C10 116.8(6)
N2 C6 C5 124.9(6)
N2 C6 C7 109.4(6)
C5 C6 C7 125.5(6)
C8 C7 C6 105.6(7)
C8 C7 H7 127.2
C6 C7 H7 127.2
C7 C8 C9 107.0(7)
C7 C8 H8 126.5
C9 C8 H8 126.5
N2 C9 C8 111.8(7)
N2 C9 H9 124.1
C8 C9 H9 124.1
C11 C10 C15 117.4(7)
C11 C10 C5 121.8(7)
C15 C10 C5 120.8(6)
C12 C11 C10 121.5(7)
C12 C11 H11 119.2
C10 C11 H11 119.2
C13 C12 C11 121.0(7)
C13 C12 H12 119.5
C11 C12 H12 119.5
C12 C13 N3 121.8(6)
C12 C13 C14 117.6(7)
N3 C13 C14 120.6(7)
C15 C14 C13 121.0(7)
C15 C14 H14 119.5
C13 C14 H14 119.5
C14 C15 C10 121.5(6)
C14 C15 H15 119.2
C10 C15 H15 119.2
C17 C16 C21 120.2(7)
C17 C16 N3 121.0(7)
C21 C16 N3 118.7(7)
C16 C17 C18 119.3(7)
C16 C17 H17 120.3
C18 C17 H17 120.3
C19 C18 C17 120.5(7)
C19 C18 H18 119.7
C17 C18 H18 119.7
C18 C19 C20 119.9(7)
C18 C19 H19 120.1
C20 C19 H19 120.1
C21 C20 C19 119.8(7)
C21 C20 H20 120.1
C19 C20 H20 120.1
C20 C21 C16 120.2(7)
C20 C21 H21 119.9
C16 C21 H21 119.9
C23 C22 C27 119.7(7)
C23 C22 H22 120.2
C27 C22 H22 120.2
C22 C23 C24 120.6(8)
C22 C23 H23 119.7
C24 C23 H23 119.7
C25 C24 C23 119.5(8)
C25 C24 H24 120.3
C23 C24 H24 120.3
C24 C25 C26 121.0(8)
C24 C25 H25 119.5
C26 C25 H25 119.5
C27 C26 C25 118.0(7)
C27 C26 H26 121.0
C25 C26 H26 121.0
C22 C27 C26 121.2(7)
C22 C27 N3 119.6(7)
C26 C27 N3 119.1(7)
O30 C30 Re1 178.8(7)
O31 C31 Re1 179.0(6)
O32 C32 Re1 178.3(8)
C45 C40 C41 118.1(7)
C45 C40 P1 119.5(5)
C41 C40 P1 122.3(6)
C42 C41 C40 120.3(8)
C42 C41 H41 119.9
C40 C41 H41 119.9
C41 C42 C43 120.8(8)
C41 C42 H42 119.6
C43 C42 H42 119.6
C42 C43 C44 119.6(8)
C42 C43 H43 120.2
C44 C43 H43 120.2
C43 C44 C45 119.8(8)
C43 C44 H44 120.1
C45 C44 H44 120.1
C44 C45 C40 121.4(7)
C44 C45 H45 119.3
C40 C45 H45 119.3
C47 C46 C51 122.9(8)
C47 C46 H46 118.6
C51 C46 H46 118.6
C46 C47 C48 118.5(7)
C46 C47 H47 120.7
C48 C47 H47 120.7
C49 C48 C47 119.8(7)
C49 C48 H48 120.1
C47 C48 H48 120.1
C48 C49 C50 120.1(8)
C48 C49 H49 120.0
C50 C49 H49 120.0
C49 C50 C51 121.5(7)
C49 C50 H50 119.2
C51 C50 H50 119.2
C46 C51 C50 117.2(7)
C46 C51 P1 118.9(6)
C50 C51 P1 123.7(6)
C57 C52 C53 118.2(7)
C57 C52 P1 121.6(6)
C53 C52 P1 120.0(6)
C54 C53 C52 121.2(7)
C54 C53 H53 119.4
C52 C53 H53 119.4
C53 C54 C55 119.0(8)
C53 C54 H54 120.5
C55 C54 H54 120.5
C56 C55 C54 121.2(8)
C56 C55 H55 119.4
C54 C55 H55 119.4
C55 C56 C57 119.8(8)
C55 C56 H56 120.1
C57 C56 H56 120.1
C56 C57 C52 120.6(8)
C56 C57 H57 119.7
C52 C57 H57 119.7

loop_
_geom_bond_atom_site_label_1
_geom_bond_atom_site_label_2
_geom_bond_distance
Re1 C31 1.919(7)
Re1 C30 1.936(8)
Re1 C32 1.962(8)
Re1 N1 2.147(6)
Re1 N2 2.170(6)
Re1 P1 2.5164(18)
P1 C40 1.825(7)
P1 C52 1.829(8)
P1 C51 1.829(7)
O30 C30 1.141(10)
O31 C31 1.155(9)
O32 C32 1.130(10)
N1 C1 1.326(9)
N1 C4 1.428(10)
N2 C9 1.350(9)
N2 C6 1.392(8)
N3 C13 1.400(9)
N3 C16 1.441(9)
N3 C27 1.448(9)
C1 C2 1.400(10)
C1 H1 0.9500
C2 C3 1.383(11)
C2 H2 0.9500
C3 C4 1.435(10)
C3 H3 0.9500
C4 C5 1.392(10)
C5 C6 1.405(9)
C5 C10 1.491(10)
C6 C7 1.442(9)
C7 C8 1.392(11)
C7 H7 0.9500
C8 C9 1.402(11)
C8 H8 0.9500
C9 H9 0.9500
C10 C11 1.392(10)
C10 C15 1.399(10)
C11 C12 1.391(10)
C11 H11 0.9500
C12 C13 1.390(10)
C12 H12 0.9500
C13 C14 1.411(10)
C14 C15 1.375(10)
C14 H14 0.9500
C15 H15 0.9500
C16 C17 1.381(10)
C16 C21 1.390(11)
C17 C18 1.393(10)
C17 H17 0.9500
C18 C19 1.383(11)
C18 H18 0.9500
C19 C20 1.387(12)
C19 H19 0.9500
C20 C21 1.383(11)
C20 H20 0.9500
C21 H21 0.9500
C22 C23 1.367(11)
C22 C27 1.381(10)
C22 H22 0.9500
C23 C24 1.397(12)
C23 H23 0.9500
C24 C25 1.365(12)
C24 H24 0.9500
C25 C26 1.407(11)
C25 H25 0.9500
C26 C27 1.386(10)
C26 H26 0.9500
C40 C45 1.396(11)
C40 C41 1.402(10)
C41 C42 1.384(11)
C41 H41 0.9500
C42 C43 1.385(13)
C42 H42 0.9500
C43 C44 1.386(12)
C43 H43 0.9500
C44 C45 1.386(11)
C44 H44 0.9500
C45 H45 0.9500
C46 C47 1.372(10)
C46 C51 1.391(10)
C46 H46 0.9500
C47 C48 1.418(11)
C47 H47 0.9500
C48 C49 1.378(12)
C48 H48 0.9500
C49 C50 1.385(11)
C49 H49 0.9500
C50 C51 1.396(10)
C50 H50 0.9500
C52 C57 1.399(10)
C52 C53 1.418(11)
C53 C54 1.383(11)
C53 H53 0.9500
C54 C55 1.396(13)
C54 H54 0.9500
C55 C56 1.378(14)
C55 H55 0.9500
C56 C57 1.397(12)
C56 H56 0.9500
C57 H57 0.9500

loop_
_geom_torsion_atom_site_label_1
_geom_torsion_atom_site_label_2
_geom_torsion_atom_site_label_3
_geom_torsion_atom_site_label_4
_geom_torsion
C31 Re1 P1 C40 107.2(3)
C30 Re1 P1 C40 -162.3(3)
C32 Re1 P1 C40 -149(3)
N1 Re1 P1 C40 -68.4(3)
N2 Re1 P1 C40 15.2(3)
C31 Re1 P1 C52 -14.1(3)
C30 Re1 P1 C52 76.5(3)
C32 Re1 P1 C52 89(3)
N1 Re1 P1 C52 170.3(3)
N2 Re1 P1 C52 -106.0(3)
C31 Re1 P1 C51 -131.2(3)
C30 Re1 P1 C51 -40.7(3)
C32 Re1 P1 C51 -28(3)
N1 Re1 P1 C51 53.2(3)
N2 Re1 P1 C51 136.8(3)
C31 Re1 N1 C1 167(3)
C30 Re1 N1 C1 -18.2(6)
C32 Re1 N1 C1 72.2(6)
N2 Re1 N1 C1 162.4(6)
P1 Re1 N1 C1 -103.2(6)
C31 Re1 N1 C4 -15(4)
C30 Re1 N1 C4 159.3(6)
C32 Re1 N1 C4 -110.3(6)
N2 Re1 N1 C4 -20.1(6)
P1 Re1 N1 C4 74.3(6)
C31 Re1 N2 C9 10.6(6)
C30 Re1 N2 C9 175(6)
C32 Re1 N2 C9 -79.3(6)
N1 Re1 N2 C9 -169.8(6)
P1 Re1 N2 C9 101.9(6)
C31 Re1 N2 C6 -159.9(6)
C30 Re1 N2 C6 5(6)
C32 Re1 N2 C6 110.2(6)
N1 Re1 N2 C6 19.8(5)
P1 Re1 N2 C6 -68.6(5)
C4 N1 C1 C2 -2.0(9)
Re1 N1 C1 C2 175.9(5)
N1 C1 C2 C3 1.4(9)
C1 C2 C3 C4 -0.1(9)
C1 N1 C4 C5 -168.5(7)
Re1 N1 C4 C5 13.6(10)
C1 N1 C4 C3 1.9(8)
Re1 N1 C4 C3 -176.1(5)
C2 C3 C4 C5 169.2(7)
C2 C3 C4 N1 -1.1(9)
N1 C4 C5 C6 3.7(12)
C3 C4 C5 C6 -165.0(7)
N1 C4 C5 C10 179.5(6)
C3 C4 C5 C10 10.8(11)
C9 N2 C6 C5 175.7(7)
Re1 N2 C6 C5 -12.4(9)
C9 N2 C6 C7 0.2(8)
Re1 N2 C6 C7 172.0(5)
C4 C5 C6 N2 -4.3(11)
C10 C5 C6 N2 179.9(6)
C4 C5 C6 C7 170.6(7)
C10 C5 C6 C7 -5.3(10)
N2 C6 C7 C8 -0.5(8)
C5 C6 C7 C8 -176.1(7)
C6 C7 C8 C9 0.7(9)
C6 N2 C9 C8 0.3(8)
Re1 N2 C9 C8 -172.0(5)
C7 C8 C9 N2 -0.6(9)
C4 C5 C10 C11 73.6(9)
C6 C5 C10 C11 -110.1(8)
C4 C5 C10 C15 -105.7(8)
C6 C5 C10 C15 70.5(9)
C15 C10 C11 C12 -0.7(10)
C5 C10 C11 C12 179.9(7)
C10 C11 C12 C13 0.8(11)
C11 C12 C13 N3 177.8(7)
C11 C12 C13 C14 -0.3(10)
C16 N3 C13 C12 -7.8(11)
C27 N3 C13 C12 162.2(7)
C16 N3 C13 C14 170.2(7)
C27 N3 C13 C14 -19.8(10)
C12 C13 C14 C15 -0.2(10)
N3 C13 C14 C15 -178.3(7)
C13 C14 C15 C10 0.2(11)
C11 C10 C15 C14 0.3(10)
C5 C10 C15 C14 179.6(7)
C13 N3 C16 C17 -77.5(10)
C27 N3 C16 C17 111.8(8)
C13 N3 C16 C21 103.5(8)
C27 N3 C16 C21 -67.1(9)
C21 C16 C17 C18 -0.3(12)
N3 C16 C17 C18 -179.2(7)
C16 C17 C18 C19 2.3(13)
C17 C18 C19 C20 -3.1(13)
C18 C19 C20 C21 2.0(14)
C19 C20 C21 C16 0.0(13)
C17 C16 C21 C20 -0.8(12)
N3 C16 C21 C20 178.1(8)
C27 C22 C23 C24 1.8(12)
C22 C23 C24 C25 -1.8(12)
C23 C24 C25 C26 -0.1(12)
C24 C25 C26 C27 1.9(12)
C23 C22 C27 C26 0.1(11)
C23 C22 C27 N3 178.9(7)
C25 C26 C27 C22 -1.9(11)
C25 C26 C27 N3 179.3(7)
C13 N3 C27 C22 132.9(7)
C16 N3 C27 C22 -56.5(9)
C13 N3 C27 C26 -48.3(10)
C16 N3 C27 C26 122.3(7)
C31 Re1 C30 O30 125(35)
C32 Re1 C30 O30 -145(35)
N1 Re1 C30 O30 -54(35)
N2 Re1 C30 O30 -40(39)
P1 Re1 C30 O30 34(35)
C30 Re1 C31 O31 -119(36)
C32 Re1 C31 O31 151(36)
N1 Re1 C31 O31 56(38)
N2 Re1 C31 O31 61(36)
P1 Re1 C31 O31 -34(36)
C31 Re1 C32 O32 128(28)
C30 Re1 C32 O32 38(28)
N1 Re1 C32 O32 -56(28)
N2 Re1 C32 O32 -140(28)
P1 Re1 C32 O32 25(30)
C52 P1 C40 C45 84.7(7)
C51 P1 C40 C45 -165.2(6)
Re1 P1 C40 C45 -40.2(7)
C52 P1 C40 C41 -94.7(7)
C51 P1 C40 C41 15.4(7)
Re1 P1 C40 C41 140.5(6)
C45 C40 C41 C42 0.4(12)
P1 C40 C41 C42 179.7(7)
C40 C41 C42 C43 -0.7(14)
C41 C42 C43 C44 0.1(14)
C42 C43 C44 C45 0.8(13)
C43 C44 C45 C40 -1.1(12)
C41 C40 C45 C44 0.5(12)
P1 C40 C45 C44 -178.9(6)
C51 C46 C47 C48 -0.7(11)
C46 C47 C48 C49 1.5(11)
C47 C48 C49 C50 -0.8(11)
C48 C49 C50 C51 -0.6(11)
C47 C46 C51 C50 -0.7(11)
C47 C46 C51 P1 175.1(6)
C49 C50 C51 C46 1.4(10)
C49 C50 C51 P1 -174.2(6)
C40 P1 C51 C46 65.7(6)
C52 P1 C51 C46 174.0(6)
Re1 P1 C51 C46 -65.7(6)
C40 P1 C51 C50 -118.8(6)
C52 P1 C51 C50 -10.5(7)
Re1 P1 C51 C50 109.8(6)
C40 P1 C52 C57 -10.4(7)
C51 P1 C52 C57 -119.0(6)
Re1 P1 C52 C57 120.8(6)
C40 P1 C52 C53 174.8(6)
C51 P1 C52 C53 66.3(6)
Re1 P1 C52 C53 -54.0(6)
C57 C52 C53 C54 0.7(11)
P1 C52 C53 C54 175.6(6)
C52 C53 C54 C55 -2.6(13)
C53 C54 C55 C56 2.6(14)
C54 C55 C56 C57 -0.7(14)
C55 C56 C57 C52 -1.3(13)
C53 C52 C57 C56 1.3(11)
P1 C52 C57 C56 -173.6(6)
